data_7227179
loop_
_publ_author_name
'Nievergelt, Philipp P.'
'Spingler, Bernhard'

_publ_section_title
;
 Growing single crystals of small molecules by thermal recrystallization,
 a viable option even for minute amounts of material?
;
_journal_issue 1
_journal_name_full CrystEngComm
_journal_page_first 142
_journal_paper_doi 10.1039/C6CE02222G
_journal_volume 19
_journal_year 2017
_chemical_formula_sum 'C7 H7 N O2'
_chemical_formula_weight 137.14
_space_group_crystal_system monoclinic
_space_group_IT_number 14
_space_group_name_Hall '-P 2yn'
_space_group_name_H-M_alt 'P 1 21/n 1'
_symmetry_space_group_name_Hall '-P 2yn'
_symmetry_space_group_name_H-M 'P 1 21/n 1'
_audit_creation_method SHELXL-2014/7
_audit_update_record
;
2016-07-18 deposited with the CCDC.
2016-11-28 downloaded from the CCDC.
;
_cell_angle_alpha 90
_cell_angle_beta 93.6727(17)
_cell_angle_gamma 90
_cell_formula_units_Z 8
_cell_length_a 18.5413(3)
_cell_length_b 3.77083(7)
_cell_length_c 18.5858(3)
_cell_measurement_reflns_used 7590
_cell_measurement_temperature 183(2)
_cell_measurement_theta_max 32.951
_cell_measurement_theta_min 2.998
_cell_volume 1296.78(4)
_computing_cell_refinement 'CrysAlis PRO (Rigaku, 2015)'
_computing_data_collection 'CrysAlis PRO (Rigaku, 2015)'
_computing_data_reduction 'CrysAlis PRO (Rigaku, 2015)'
_computing_molecular_graphics 'ORTEP-3 (Farrugia, 1997)'
_computing_publication_material 'SHELXL-2014/7 (Sheldrick, 2014)'
_computing_structure_refinement 'SHELXL-2014/7 (Sheldrick, 2014)'
_computing_structure_solution 'SIR-97 (Altomare, 1999)'
_diffrn_ambient_temperature 183(2)
_diffrn_detector_area_resol_mean 10.3801
_diffrn_measured_fraction_theta_full 0.999
_diffrn_measured_fraction_theta_max 0.922
_diffrn_measurement_device_type 'Agilent SuperNova dual radiation CCD'
_diffrn_measurement_method '\w scans'
_diffrn_radiation_type MoK\a
_diffrn_radiation_wavelength 0.71073
_diffrn_reflns_av_R_equivalents 0.0201
_diffrn_reflns_av_unetI/netI 0.0193
_diffrn_reflns_Laue_measured_fraction_full 0.999
_diffrn_reflns_Laue_measured_fraction_max 0.922
_diffrn_reflns_limit_h_max 27
_diffrn_reflns_limit_h_min -28
_diffrn_reflns_limit_k_max 5
_diffrn_reflns_limit_k_min -5
_diffrn_reflns_limit_l_max 26
_diffrn_reflns_limit_l_min -28
_diffrn_reflns_number 17616
_diffrn_reflns_point_group_measured_fraction_full 0.999
_diffrn_reflns_point_group_measured_fraction_max 0.922
_diffrn_reflns_theta_full 25.242
_diffrn_reflns_theta_max 33.016
_diffrn_reflns_theta_min 2.196
_diffrn_source 'micro-focus sealed X-ray tube'
_exptl_absorpt_coefficient_mu 0.105
_exptl_absorpt_correction_T_max 1.00000
_exptl_absorpt_correction_T_min 0.82766
_exptl_absorpt_correction_type multi-scan
_exptl_absorpt_process_details
;
CrysAlisPro 1.171.38.41o (Rigaku Oxford Diffraction, 2015)
Empirical absorption correction using spherical harmonics,
 implemented in SCALE3 ABSPACK scaling algorithm.
;
_exptl_crystal_colour colourless
_exptl_crystal_density_diffrn 1.405
_exptl_crystal_description needle
_exptl_crystal_F_000 576
_exptl_crystal_recrystallization_method 'Re-crystallisation from solvent: ethyl acetate'
_exptl_crystal_size_max 0.340
_exptl_crystal_size_mid 0.090
_exptl_crystal_size_min 0.070
_refine_diff_density_max 0.368
_refine_diff_density_min -0.190
_refine_diff_density_rms 0.049
_refine_ls_extinction_method none
_refine_ls_goodness_of_fit_ref 1.091
_refine_ls_hydrogen_treatment mixed
_refine_ls_matrix_type full
_refine_ls_number_parameters 195
_refine_ls_number_reflns 4512
_refine_ls_number_restraints 0
_refine_ls_restrained_S_all 1.091
_refine_ls_R_factor_all 0.0614
_refine_ls_R_factor_gt 0.0505
_refine_ls_shift/su_max 0.004
_refine_ls_shift/su_mean 0.001
_refine_ls_structure_factor_coef Fsqd
_refine_ls_weighting_details 'w=1/[\s^2^(Fo^2^)+(0.0559P)^2^+0.5804P] where P=(Fo^2^+2Fc^2^)/3'
_refine_ls_weighting_scheme calc
_refine_ls_wR_factor_gt 0.1313
_refine_ls_wR_factor_ref 0.1382
_reflns_Friedel_coverage 0.000
_reflns_number_gt 3791
_reflns_number_total 4512
_reflns_threshold_expression 'I > 2\s(I)'
_cod_data_source_file c6ce02222g2.cif
_cod_data_source_block pn100216o
_cod_depositor_comments 'Adding full bibliography for 7227179--7227181.cif.'
_cod_database_code 7227179
_shelx_shelxl_version_number 2014/7
_shelx_space_group_comment
;
The symmetry employed for this shelxl refinement is uniquely defined
by the following loop, which should always be used as a source of
symmetry information in preference to the above space-group names.
They are only intended as comments.
;
_shelx_estimated_absorpt_t_min 0.965
_shelx_estimated_absorpt_t_max 0.993

loop_
_space_group_symop_operation_xyz
'x, y, z'
'-x+1/2, y+1/2, -z+1/2'
'-x, -y, -z'
'x-1/2, -y-1/2, z-1/2'

loop_
_atom_site_label
_atom_site_type_symbol
_atom_site_fract_x
_atom_site_fract_y
_atom_site_fract_z
_atom_site_U_iso_or_equiv
_atom_site_adp_type
_atom_site_occupancy
_atom_site_site_symmetry_order
_atom_site_calc_flag
_atom_site_refinement_flags_posn
_atom_site_refinement_flags_adp
C1 C 0.42868(6) -0.2120(3) 0.65211(6) 0.0222(2) Uani 1 1 d . .
C2 C 0.36194(6) -0.0386(3) 0.64899(6) 0.0236(2) Uani 1 1 d . .
H2 H 0.3385 0.0179 0.6035 0.028 Uiso 1 1 calc R U
C3 C 0.32978(6) 0.0515(3) 0.71141(7) 0.0248(2) Uani 1 1 d . .
H3 H 0.2845 0.1698 0.7086 0.030 Uiso 1 1 calc R U
C4 C 0.36361(6) -0.0305(3) 0.77903(6) 0.0240(2) Uani 1 1 d . .
C5 C 0.43081(6) -0.2032(3) 0.78226(6) 0.0255(2) Uani 1 1 d . .
H5 H 0.4544 -0.2602 0.8277 0.031 Uiso 1 1 calc R U
C6 C 0.46266(6) -0.2900(3) 0.71974(7) 0.0248(2) Uani 1 1 d . .
H6 H 0.5084 -0.4047 0.7225 0.030 Uiso 1 1 calc R U
C7 C 0.46202(6) -0.3224(3) 0.58655(6) 0.0240(2) Uani 1 1 d . .
C11 C 0.15469(6) 0.2284(3) 0.42876(6) 0.0221(2) Uani 1 1 d . .
C12 C 0.22147(6) 0.3171(4) 0.46337(7) 0.0254(2) Uani 1 1 d . .
H12 H 0.2230 0.4338 0.5087 0.030 Uiso 1 1 calc R U
C13 C 0.28505(6) 0.2375(4) 0.43254(7) 0.0273(2) Uani 1 1 d . .
H13 H 0.3299 0.2983 0.4569 0.033 Uiso 1 1 calc R U
C14 C 0.28401(6) 0.0673(4) 0.36549(7) 0.0261(2) Uani 1 1 d . .
C15 C 0.21703(7) -0.0242(3) 0.33089(7) 0.0263(2) Uani 1 1 d . .
H15 H 0.2155 -0.1416 0.2856 0.032 Uiso 1 1 calc R U
C16 C 0.15338(6) 0.0550(3) 0.36221(6) 0.0235(2) Uani 1 1 d . .
H16 H 0.1084 -0.0088 0.3383 0.028 Uiso 1 1 calc R U
C17 C 0.08793(6) 0.3298(3) 0.46134(6) 0.0234(2) Uani 1 1 d . .
N8 N 0.32990(7) 0.0473(4) 0.84083(6) 0.0327(3) Uani 1 1 d . .
H8A H 0.3549(11) 0.030(6) 0.8810(12) 0.049 Uiso 1 1 d . U
H8B H 0.2956(11) 0.201(6) 0.8374(11) 0.049 Uiso 1 1 d . U
N18 N 0.34715(7) 0.0025(4) 0.33266(8) 0.0381(3) Uani 1 1 d . .
H18A H 0.3437(11) -0.185(6) 0.2998(12) 0.057 Uiso 1 1 d . U
H18B H 0.3875(12) 0.032(6) 0.3581(12) 0.057 Uiso 1 1 d . U
O9 O 0.52144(5) -0.4752(3) 0.58803(5) 0.0325(2) Uani 1 1 d . .
O10 O 0.42453(5) -0.2541(3) 0.52590(5) 0.0333(2) Uani 1 1 d . .
H10 H 0.4464 -0.3348 0.4912 0.050 Uiso 1 1 calc R U
O19 O 0.08696(5) 0.4976(3) 0.51831(5) 0.0309(2) Uani 1 1 d . .
O20 O 0.02773(5) 0.2340(3) 0.42466(5) 0.0322(2) Uani 1 1 d . .
H20 H -0.0080 0.3128 0.4452 0.048 Uiso 1 1 calc R U

loop_
_atom_site_aniso_label
_atom_site_aniso_U_11
_atom_site_aniso_U_22
_atom_site_aniso_U_33
_atom_site_aniso_U_23
_atom_site_aniso_U_13
_atom_site_aniso_U_12
C1 0.0207(5) 0.0229(5) 0.0230(5) 0.0003(4) 0.0005(4) -0.0020(4)
C2 0.0229(5) 0.0246(5) 0.0230(5) 0.0020(4) -0.0019(4) -0.0008(4)
C3 0.0220(5) 0.0264(6) 0.0259(5) 0.0009(4) 0.0004(4) 0.0016(4)
C4 0.0235(5) 0.0248(5) 0.0238(5) -0.0001(4) 0.0012(4) -0.0031(4)
C5 0.0249(5) 0.0282(6) 0.0228(5) 0.0018(4) -0.0031(4) -0.0010(4)
C6 0.0211(5) 0.0268(6) 0.0262(5) 0.0007(4) -0.0015(4) 0.0006(4)
C7 0.0223(5) 0.0251(5) 0.0245(5) 0.0006(4) 0.0002(4) -0.0031(4)
C11 0.0212(5) 0.0229(5) 0.0220(5) 0.0021(4) 0.0012(4) -0.0001(4)
C12 0.0239(5) 0.0290(6) 0.0231(5) -0.0008(4) -0.0010(4) -0.0009(4)
C13 0.0210(5) 0.0328(6) 0.0277(6) 0.0025(5) -0.0021(4) -0.0020(5)
C14 0.0221(5) 0.0279(6) 0.0287(6) 0.0049(5) 0.0040(4) 0.0020(4)
C15 0.0261(5) 0.0273(6) 0.0255(5) -0.0021(5) 0.0024(4) -0.0002(4)
C16 0.0217(5) 0.0240(5) 0.0248(5) 0.0000(4) 0.0005(4) -0.0020(4)
C17 0.0213(5) 0.0265(6) 0.0221(5) 0.0021(4) 0.0001(4) -0.0001(4)
N8 0.0285(5) 0.0462(7) 0.0233(5) -0.0020(5) 0.0014(4) 0.0054(5)
N18 0.0229(5) 0.0537(8) 0.0380(6) -0.0037(6) 0.0057(5) 0.0034(5)
O9 0.0238(4) 0.0474(6) 0.0264(4) -0.0017(4) 0.0020(3) 0.0061(4)
O10 0.0303(5) 0.0466(6) 0.0226(4) -0.0019(4) -0.0010(3) 0.0083(4)
O19 0.0238(4) 0.0438(6) 0.0248(4) -0.0068(4) 0.0004(3) 0.0019(4)
O20 0.0197(4) 0.0455(6) 0.0311(5) -0.0108(4) -0.0002(3) 0.0014(4)

loop_
_atom_type_symbol
_atom_type_description
_atom_type_scat_dispersion_real
_atom_type_scat_dispersion_imag
_atom_type_scat_source
C C 0.0033 0.0016 'International Tables Vol C Tables 4.2.6.8 and 6.1.1.4'
H H 0.0000 0.0000 'International Tables Vol C Tables 4.2.6.8 and 6.1.1.4'
N N 0.0061 0.0033 'International Tables Vol C Tables 4.2.6.8 and 6.1.1.4'
O O 0.0106 0.0060 'International Tables Vol C Tables 4.2.6.8 and 6.1.1.4'

loop_
_geom_angle_atom_site_label_1
_geom_angle_atom_site_label_2
_geom_angle_atom_site_label_3
_geom_angle
C2 C1 C6 118.79(11)
C2 C1 C7 121.28(11)
C6 C1 C7 119.90(11)
C3 C2 C1 120.62(11)
C3 C2 H2 119.7
C1 C2 H2 119.7
C2 C3 C4 120.42(11)
C2 C3 H3 119.8
C4 C3 H3 119.8
N8 C4 C3 120.04(12)
N8 C4 C5 120.89(11)
C3 C4 C5 119.03(11)
C6 C5 C4 120.14(11)
C6 C5 H5 119.9
C4 C5 H5 119.9
C5 C6 C1 121.00(11)
C5 C6 H6 119.5
C1 C6 H6 119.5
O9 C7 O10 122.06(11)
O9 C7 C1 122.37(11)
O10 C7 C1 115.56(11)
C16 C11 C12 118.90(11)
C16 C11 C17 121.42(10)
C12 C11 C17 119.64(11)
C13 C12 C11 120.85(11)
C13 C12 H12 119.6
C11 C12 H12 119.6
C12 C13 C14 120.46(11)
C12 C13 H13 119.8
C14 C13 H13 119.8
N18 C14 C13 120.81(12)
N18 C14 C15 120.38(13)
C13 C14 C15 118.77(11)
C16 C15 C14 120.54(12)
C16 C15 H15 119.7
C14 C15 H15 119.7
C15 C16 C11 120.47(11)
C15 C16 H16 119.8
C11 C16 H16 119.8
O19 C17 O20 121.65(11)
O19 C17 C11 123.22(11)
O20 C17 C11 115.11(10)
C4 N8 H8A 117.6(14)
C4 N8 H8B 117.2(13)
H8A N8 H8B 118.2(19)
C14 N18 H18A 113.6(13)
C14 N18 H18B 117.7(15)
H18A N18 H18B 118(2)
C7 O10 H10 109.5
C17 O20 H20 109.5

loop_
_geom_bond_atom_site_label_1
_geom_bond_atom_site_label_2
_geom_bond_distance
C1 C2 1.3977(16)
C1 C6 1.4007(16)
C1 C7 1.4616(17)
C2 C3 1.3804(17)
C2 H2 0.9500
C3 C4 1.4028(17)
C3 H3 0.9500
C4 N8 1.3740(17)
C4 C5 1.4037(17)
C5 C6 1.3763(17)
C5 H5 0.9500
C6 H6 0.9500
C7 O9 1.2420(15)
C7 O10 1.3112(14)
C11 C16 1.3979(16)
C11 C12 1.3989(16)
C11 C17 1.4633(16)
C12 C13 1.3765(17)
C12 H12 0.9500
C13 C14 1.4006(18)
C13 H13 0.9500
C14 N18 1.3761(17)
C14 C15 1.4045(17)
C15 C16 1.3816(17)
C15 H15 0.9500
C16 H16 0.9500
C17 O19 1.2347(15)
C17 O20 1.3204(14)
N8 H8A 0.86(2)
N8 H8B 0.86(2)
N18 H18A 0.93(2)
N18 H18B 0.87(2)
O10 H10 0.8400
O20 H20 0.8400

loop_
_geom_torsion_atom_site_label_1
_geom_torsion_atom_site_label_2
_geom_torsion_atom_site_label_3
_geom_torsion_atom_site_label_4
_geom_torsion
C6 C1 C2 C3 -0.55(18)
C7 C1 C2 C3 177.41(12)
C1 C2 C3 C4 -0.13(19)
C2 C3 C4 N8 -177.38(12)
C2 C3 C4 C5 0.43(19)
N8 C4 C5 C6 177.75(13)
C3 C4 C5 C6 -0.04(19)
C4 C5 C6 C1 -0.7(2)
C2 C1 C6 C5 0.95(19)
C7 C1 C6 C5 -177.04(12)
C2 C1 C7 O9 179.62(12)
C6 C1 C7 O9 -2.44(19)
C2 C1 C7 O10 -1.33(18)
C6 C1 C7 O10 176.62(11)
C16 C11 C12 C13 0.35(19)
C17 C11 C12 C13 -177.41(12)
C11 C12 C13 C14 0.4(2)
C12 C13 C14 N18 176.77(13)
C12 C13 C14 C15 -0.8(2)
N18 C14 C15 C16 -177.05(13)
C13 C14 C15 C16 0.55(19)
C14 C15 C16 C11 0.17(19)
C12 C11 C16 C15 -0.62(18)
C17 C11 C16 C15 177.10(12)
C16 C11 C17 O19 -176.50(12)
C12 C11 C17 O19 1.21(19)
C16 C11 C17 O20 2.34(18)
C12 C11 C17 O20 -179.96(11)
